data_7238154
loop_
_publ_author_name
'Ji, Chang-Chun'
'Li, Jing'
'Li, Yi-Zhi'
'Guo, Zi-Jian'
'Zheng, He-Gen'

_publ_section_title
;
 Eight new complexes based on flexible multicarboxylate ligands:
 synthesis, structures and properties
;
_journal_issue 10
_journal_name_full CrystEngComm
_journal_page_first 3183
_journal_paper_doi 10.1039/b926324a
_journal_volume 12
_journal_year 2010
_chemical_formula_moiety 'C14 H14 O8 Zn'
_chemical_formula_sum 'C14 H14 O8 Zn'
_chemical_formula_weight 375.62
_space_group_IT_number 2
_space_group_name_Hall '-P 1'
_space_group_name_H-M_alt 'P -1'
_symmetry_cell_setting triclinic
_symmetry_space_group_name_Hall '-P 1'
_symmetry_space_group_name_H-M 'P -1'
_atom_sites_solution_hydrogens geom
_atom_sites_solution_primary direct
_atom_sites_solution_secondary difmap
_audit_creation_method SHELXL-97
_cell_angle_alpha 91.046(5)
_cell_angle_beta 97.523(5)
_cell_angle_gamma 95.694(5)
_cell_formula_units_Z 2
_cell_length_a 7.285(2)
_cell_length_b 7.587(2)
_cell_length_c 12.792(4)
_cell_measurement_reflns_used 1511
_cell_measurement_temperature 293(2)
_cell_measurement_theta_max 27.120
_cell_measurement_theta_min 2.699
_cell_volume 697.1(3)
_computing_cell_refinement SMART
_computing_data_collection 'SMART (Bruker, 2000)'
_computing_data_reduction 'SAINT (Bruker, 2000)'
_computing_molecular_graphics SHELXTL
_computing_publication_material SHELXTL
_computing_structure_refinement SHELXTL
_computing_structure_solution 'SHELXTL (Bruker, 2000)'
_diffrn_ambient_temperature 293(2)
_diffrn_measured_fraction_theta_full 0.984
_diffrn_measured_fraction_theta_max 0.984
_diffrn_measurement_device_type 'Bruker Smart Apex CCD'
_diffrn_measurement_method 'phi and omega scans'
_diffrn_radiation_monochromator graphite
_diffrn_radiation_source 'fine-focus sealed tube'
_diffrn_radiation_type MoK\a
_diffrn_radiation_wavelength 0.71073
_diffrn_reflns_av_R_equivalents 0.0468
_diffrn_reflns_av_sigmaI/netI 0.0600
_diffrn_reflns_limit_h_max 8
_diffrn_reflns_limit_h_min -8
_diffrn_reflns_limit_k_max 8
_diffrn_reflns_limit_k_min -9
_diffrn_reflns_limit_l_max 11
_diffrn_reflns_limit_l_min -15
_diffrn_reflns_number 3497
_diffrn_reflns_theta_full 25.00
_diffrn_reflns_theta_max 25.00
_diffrn_reflns_theta_min 2.70
_exptl_absorpt_coefficient_mu 1.804
_exptl_absorpt_correction_T_max 0.723
_exptl_absorpt_correction_T_min 0.679
_exptl_absorpt_correction_type multi-scan
_exptl_absorpt_process_details 'SADABS; Bruker, 2000'
_exptl_crystal_colour colorless
_exptl_crystal_density_diffrn 1.789
_exptl_crystal_density_method 'not measured'
_exptl_crystal_description block
_exptl_crystal_F_000 384
_exptl_crystal_size_max 0.22
_exptl_crystal_size_mid 0.20
_exptl_crystal_size_min 0.18
_refine_diff_density_max 0.499
_refine_diff_density_min -0.469
_refine_diff_density_rms 0.077
_refine_ls_extinction_method none
_refine_ls_goodness_of_fit_ref 1.000
_refine_ls_hydrogen_treatment constr
_refine_ls_matrix_type full
_refine_ls_number_parameters 208
_refine_ls_number_reflns 2417
_refine_ls_number_restraints 1
_refine_ls_restrained_S_all 1.002
_refine_ls_R_factor_all 0.0447
_refine_ls_R_factor_gt 0.0381
_refine_ls_shift/su_max 0.000
_refine_ls_shift/su_mean 0.000
_refine_ls_structure_factor_coef Fsqd
_refine_ls_weighting_details 'calc w=1/[\s^2^(Fo^2^)+(0.0422P)^2^+0.0000P] where P=(Fo^2^+2Fc^2^)/3'
_refine_ls_weighting_scheme calc
_refine_ls_wR_factor_gt 0.0908
_refine_ls_wR_factor_ref 0.0932
_reflns_number_gt 2051
_reflns_number_total 2417
_reflns_threshold_expression >2sigma(I)
_cod_data_source_file b926324a.txt
_cod_data_source_block 90522bm
_cod_depositor_comments
;
The following automatic conversions were performed:

data item '_symmetry_cell_setting' value 'Triclinic' was changed to
'triclinic' in accordance with the
/home/saulius/struct/COD-crude-data/automatic-downloads/DataCite-retrospective/RSC/depositions/lib/dictionaries/cif_core.dic
dictionary named 'cif_core.dic' version 2.4.2 last updated on
2011-04-26.

Automatic conversion script
Id: cif_fix_values 6909 2019-04-08 15:41:33Z antanas 
;
_cod_original_sg_symbol_H-M P-1
_cod_database_code 7238154

loop_
_symmetry_equiv_pos_as_xyz
'x, y, z'
'-x, -y, -z'

loop_
_atom_site_label
_atom_site_type_symbol
_atom_site_fract_x
_atom_site_fract_y
_atom_site_fract_z
_atom_site_U_iso_or_equiv
_atom_site_adp_type
_atom_site_occupancy
_atom_site_symmetry_multiplicity
_atom_site_calc_flag
_atom_site_refinement_flags
C1 C 0.6860(5) 0.5162(5) 0.1638(3) 0.0289(8) Uani 1 1 d .
C2 C 0.7863(4) 0.5767(5) 0.2708(3) 0.0306(8) Uani 1 1 d .
H2A H 0.7643 0.6982 0.2854 0.037 Uiso 1 1 calc R
H2B H 0.7383 0.5033 0.3244 0.037 Uiso 1 1 calc R
C3 C 1.0895(5) 0.6338(4) 0.3650(3) 0.0291(8) Uani 1 1 d .
C4 C 1.0239(5) 0.7028(4) 0.4491(3) 0.0309(8) Uani 1 1 d .
H4 H 0.8964 0.7043 0.4487 0.037 Uiso 1 1 calc R
C5 C 1.1482(5) 0.7730(4) 0.5378(3) 0.0278(8) Uani 1 1 d .
C6 C 1.0820(4) 0.8427(4) 0.6274(3) 0.0315(8) Uani 1 1 d .
H6 H 0.9546 0.8401 0.6293 0.038 Uiso 1 1 calc R
C7 C 1.2034(5) 0.9134(4) 0.7105(3) 0.0310(8) Uani 1 1 d .
C8 C 1.3959(5) 0.9156(5) 0.7096(3) 0.0410(10) Uani 1 1 d .
H8A H 1.4783 0.9647 0.7667 0.049 Uiso 1 1 calc R
C9 C 1.4613(5) 0.8462(6) 0.6253(3) 0.0470(11) Uani 1 1 d .
H9 H 1.5892 0.8466 0.6259 0.056 Uiso 1 1 calc R
C10 C 1.3405(5) 0.7731(5) 0.5364(3) 0.0341(8) Uani 1 1 d .
C11 C 1.4026(5) 0.6993(6) 0.4471(3) 0.0449(10) Uani 1 1 d .
H11 H 1.5298 0.6979 0.4455 0.054 Uiso 1 1 calc R
C12 C 1.2819(5) 0.6304(5) 0.3635(3) 0.0396(9) Uani 1 1 d .
H12 H 1.3257 0.5812 0.3056 0.047 Uiso 1 1 calc R
C13 C 0.9613(5) 0.9984(5) 0.8028(3) 0.0317(8) Uani 1 1 d .
H13A H 0.9012 0.8817 0.8142 0.038 Uiso 1 1 calc R
H13B H 0.9045 1.0387 0.7358 0.038 Uiso 1 1 calc R
C14 C 0.9343(5) 1.1248(4) 0.8903(3) 0.0277(8) Uani 1 1 d .
O1 O 0.5267(3) 0.5598(4) 0.1455(2) 0.0473(7) Uani 1 1 d .
O2 O 0.7659(3) 0.4271(3) 0.10420(18) 0.0349(6) Uani 1 1 d .
O3 O 0.9802(3) 0.5655(3) 0.27473(18) 0.0343(6) Uani 1 1 d .
O4 O 1.1544(3) 0.9885(3) 0.79989(19) 0.0379(6) Uani 1 1 d .
O5 O 0.7654(3) 1.1496(3) 0.8921(2) 0.0365(6) Uani 1 1 d .
O6 O 1.0687(3) 1.1956(3) 0.94968(19) 0.0375(6) Uani 1 1 d .
O7 O 0.8437(3) 0.5476(3) -0.09868(19) 0.0357(6) Uani 1 1 d .
H7C H 0.8303 0.6307 -0.0557 0.043 Uiso 1 1 d R
H7B H 0.9606 0.5447 -0.0839 0.043 Uiso 1 1 d R
O8 O 0.4474(4) 0.1756(4) 0.0050(2) 0.0472(7) Uani 1 1 d U
H8B H 0.3566 0.0648 0.0059 0.057 Uiso 1 1 d R
H8C H 0.3381 0.2078 -0.0014 0.057 Uiso 1 1 d R
Zn1 Zn 0.66687(5) 0.34928(5) -0.04337(3) 0.03147(16) Uani 1 1 d U

loop_
_atom_site_aniso_label
_atom_site_aniso_U_11
_atom_site_aniso_U_22
_atom_site_aniso_U_33
_atom_site_aniso_U_23
_atom_site_aniso_U_13
_atom_site_aniso_U_12
C1 0.0275(19) 0.037(2) 0.0213(18) 0.0028(16) 0.0022(15) 0.0001(16)
C2 0.0275(18) 0.041(2) 0.0242(19) -0.0030(16) 0.0034(15) 0.0096(16)
C3 0.0276(18) 0.039(2) 0.0203(18) -0.0026(15) 0.0003(14) 0.0068(15)
C4 0.0216(17) 0.043(2) 0.0279(19) -0.0056(16) 0.0011(15) 0.0072(15)
C5 0.0291(18) 0.0323(19) 0.0220(18) -0.0021(15) 0.0022(15) 0.0057(15)
C6 0.0227(18) 0.043(2) 0.029(2) -0.0076(16) 0.0032(15) 0.0082(16)
C7 0.0325(19) 0.036(2) 0.0258(19) -0.0059(16) 0.0037(15) 0.0086(16)
C8 0.030(2) 0.059(3) 0.031(2) -0.0166(19) -0.0015(17) 0.0020(18)
C9 0.0228(19) 0.079(3) 0.037(2) -0.019(2) 0.0008(17) 0.0048(19)
C10 0.0300(19) 0.048(2) 0.0229(18) -0.0098(16) -0.0001(15) 0.0029(17)
C11 0.0220(19) 0.079(3) 0.033(2) -0.015(2) 0.0036(16) 0.0073(19)
C12 0.033(2) 0.063(3) 0.024(2) -0.0121(18) 0.0076(16) 0.0101(19)
C13 0.0303(19) 0.035(2) 0.029(2) -0.0069(16) 0.0029(15) 0.0069(16)
C14 0.031(2) 0.0302(19) 0.0228(18) 0.0000(15) 0.0051(15) 0.0058(15)
O1 0.0278(15) 0.078(2) 0.0357(15) 0.0003(14) -0.0042(12) 0.0162(14)
O2 0.0286(13) 0.0521(15) 0.0224(13) -0.0130(12) 0.0005(10) 0.0033(11)
O3 0.0247(13) 0.0569(16) 0.0208(12) -0.0110(12) -0.0001(10) 0.0086(11)
O4 0.0291(13) 0.0548(16) 0.0297(14) -0.0196(12) 0.0010(11) 0.0116(12)
O5 0.0302(14) 0.0404(15) 0.0391(15) -0.0152(12) 0.0057(11) 0.0066(11)
O6 0.0322(14) 0.0415(15) 0.0368(15) -0.0187(12) -0.0001(12) 0.0045(12)
O7 0.0282(13) 0.0461(15) 0.0321(14) -0.0131(12) 0.0010(11) 0.0063(11)
O8 0.0277(13) 0.0495(16) 0.063(2) 0.0031(14) 0.0045(12) 0.0015(11)
Zn1 0.0253(2) 0.0434(3) 0.0252(2) -0.01188(18) -0.00108(17) 0.00964(18)

loop_
_atom_type_symbol
_atom_type_description
_atom_type_scat_dispersion_real
_atom_type_scat_dispersion_imag
_atom_type_scat_source
C C 0.0033 0.0016 'International Tables Vol C Tables 4.2.6.8 and 6.1.1.4'
O O 0.0106 0.0060 'International Tables Vol C Tables 4.2.6.8 and 6.1.1.4'
Zn Zn 0.2839 1.4301 'International Tables Vol C Tables 4.2.6.8 and 6.1.1.4'
H H 0.0000 0.0000 'International Tables Vol C Tables 4.2.6.8 and 6.1.1.4'

loop_
_geom_angle_atom_site_label_1
_geom_angle_atom_site_label_2
_geom_angle_atom_site_label_3
_geom_angle
_geom_angle_site_symmetry_1
_geom_angle_site_symmetry_3
O1 C1 O2 126.6(3) . .
O1 C1 C2 114.3(3) . .
O2 C1 C2 119.2(3) . .
O3 C2 C1 110.5(3) . .
O3 C2 H2A 109.6 . .
C1 C2 H2A 109.6 . .
O3 C2 H2B 109.6 . .
C1 C2 H2B 109.6 . .
H2A C2 H2B 108.1 . .
C4 C3 O3 124.6(3) . .
C4 C3 C12 120.9(3) . .
O3 C3 C12 114.5(3) . .
C3 C4 C5 120.4(3) . .
C3 C4 H4 119.8 . .
C5 C4 H4 119.8 . .
C10 C5 C6 119.7(3) . .
C10 C5 C4 119.1(3) . .
C6 C5 C4 121.2(3) . .
C7 C6 C5 120.3(3) . .
C7 C6 H6 119.8 . .
C5 C6 H6 119.8 . .
C6 C7 O4 125.1(3) . .
C6 C7 C8 120.5(3) . .
O4 C7 C8 114.4(3) . .
C9 C8 C7 119.8(3) . .
C9 C8 H8A 120.1 . .
C7 C8 H8A 120.1 . .
C8 C9 C10 121.7(3) . .
C8 C9 H9 119.2 . .
C10 C9 H9 119.2 . .
C5 C10 C11 118.5(3) . .
C5 C10 C9 118.0(3) . .
C11 C10 C9 123.5(3) . .
C12 C11 C10 121.6(3) . .
C12 C11 H11 119.2 . .
C10 C11 H11 119.2 . .
C11 C12 C3 119.4(3) . .
C11 C12 H12 120.3 . .
C3 C12 H12 120.3 . .
O4 C13 C14 110.0(3) . .
O4 C13 H13A 109.7 . .
C14 C13 H13A 109.7 . .
O4 C13 H13B 109.7 . .
C14 C13 H13B 109.7 . .
H13A C13 H13B 108.2 . .
O6 C14 O5 126.4(3) . .
O6 C14 C13 120.6(3) . .
O5 C14 C13 113.0(3) . .
C1 O1 Zn1 147.9(3) . 2_665
C1 O2 Zn1 125.7(2) . .
C3 O3 C2 116.0(3) . .
C7 O4 C13 116.8(3) . .
C14 O5 Zn1 127.8(2) . 1_566
Zn1 O7 H7C 98.4 . .
Zn1 O7 H7B 118.7 . .
H7C O7 H7B 98.6 . .
Zn1 O8 H8B 158.4 . .
Zn1 O8 H8C 119.0 . .
H8B O8 H8C 72.3 . .
O5 Zn1 O1 109.57(11) 1_544 2_665
O5 Zn1 O2 119.41(10) 1_544 .
O1 Zn1 O2 131.01(11) 2_665 .
O5 Zn1 O7 96.72(10) 1_544 .
O1 Zn1 O7 84.39(11) 2_665 .
O2 Zn1 O7 89.96(10) . .
O5 Zn1 O8 90.59(11) 1_544 .
O1 Zn1 O8 86.41(11) 2_665 .
O2 Zn1 O8 92.69(11) . .
O7 Zn1 O8 169.76(9) . .

loop_
_geom_bond_atom_site_label_1
_geom_bond_atom_site_label_2
_geom_bond_distance
_geom_bond_site_symmetry_2
C1 O1 1.233(4) .
C1 O2 1.245(4) .
C1 C2 1.506(4) .
C2 O3 1.418(4) .
C2 H2A 0.9700 .
C2 H2B 0.9700 .
C3 C4 1.350(5) .
C3 O3 1.375(4) .
C3 C12 1.407(5) .
C4 C5 1.416(5) .
C4 H4 0.9300 .
C5 C10 1.403(5) .
C5 C6 1.413(5) .
C6 C7 1.356(5) .
C6 H6 0.9300 .
C7 O4 1.372(4) .
C7 C8 1.402(5) .
C8 C9 1.354(5) .
C8 H8A 0.9300 .
C9 C10 1.412(5) .
C9 H9 0.9300 .
C10 C11 1.409(5) .
C11 C12 1.354(5) .
C11 H11 0.9300 .
C12 H12 0.9300 .
C13 O4 1.421(4) .
C13 C14 1.506(4) .
C13 H13A 0.9700 .
C13 H13B 0.9700 .
C14 O6 1.229(4) .
C14 O5 1.266(4) .
O1 Zn1 1.978(2) 2_665
O2 Zn1 1.988(2) .
O5 Zn1 1.953(2) 1_566
O7 Zn1 2.077(2) .
O7 H7C 0.8500 .
O7 H7B 0.8500 .
O8 Zn1 2.132(3) .
O8 H8B 1.0182 .
O8 H8C 0.8500 .
Zn1 O5 1.953(2) 1_544
Zn1 O1 1.978(2) 2_665

loop_
_geom_hbond_atom_site_label_D
_geom_hbond_atom_site_label_H
_geom_hbond_atom_site_label_A
_geom_hbond_distance_DH
_geom_hbond_distance_HA
_geom_hbond_distance_DA
_geom_hbond_angle_DHA
_geom_hbond_site_symmetry_A
O7 H7C O6 0.85 1.90 2.671(3) 150.7 2_776
O7 H7B O2 0.85 2.03 2.842(3) 158.5 2_765
O8 H8B O5 1.02 2.29 3.181(4) 145.7 2_666
O8 H8C O6 0.85 1.97 2.777(3) 157.4 1_444
